data_4335208
loop_
_publ_author_name
'Cl\'ement Camp'
'Julie Andrez'
'Jacques P\'ecaut'
'Marinella Mazzanti'

_publ_section_title
;
 Synthesis of Electron-Rich Uranium(IV) Complexes Supported by Tridentate
 Schiff Base Ligands and Their Multi-Electron Redox Chemistry
;
_journal_name_full 'Inorganic Chemistry'
_journal_page_first 7078
_journal_page_last 7086
_journal_paper_doi 10.1021/ic4006218
_journal_volume 52
_journal_year 2013
_chemical_formula_sum 'C42 H30 N4 O4 U'
_chemical_formula_weight 892.73
_chemical_name_systematic
; 
 ? 
;
_space_group_IT_number 14
_symmetry_cell_setting monoclinic
_symmetry_space_group_name_Hall '-P 2ybc'
_symmetry_space_group_name_H-M 'P 1 21/c 1'
_atom_sites_solution_hydrogens geom
_atom_sites_solution_primary direct
_atom_sites_solution_secondary difmap
_audit_creation_method SHELXL-97
_cell_angle_alpha 90.00
_cell_angle_beta 108.281(3)
_cell_angle_gamma 90.00
_cell_formula_units_Z 4
_cell_length_a 16.2723(5)
_cell_length_b 11.8342(3)
_cell_length_c 18.1568(5)
_cell_measurement_reflns_used 6137
_cell_measurement_temperature 150(2)
_cell_measurement_theta_max 32.3489
_cell_measurement_theta_min 3.3657
_cell_volume 3319.98(17)
_computing_cell_refinement
;
CrysAlisPro, Agilent Technologies,
Version 1.171.36.20 (release 27-06-2012 CrysAlis171 .NET)
(compiled Jul 11 2012,15:38:31)
;
_computing_data_collection
;
CrysAlisPro, Agilent Technologies,
Version 1.171.36.20 (release 27-06-2012 CrysAlis171 .NET)
(compiled Jul 11 2012,15:38:31)
;
_computing_data_reduction
;
CrysAlisPro, Agilent Technologies,
Version 1.171.36.20 (release 27-06-2012 CrysAlis171 .NET)
(compiled Jul 11 2012,15:38:31)
;
_computing_structure_refinement 'SHELXL-97 (Sheldrick, 1997)'
_computing_structure_solution 'SHELXS-97 (Sheldrick, 1990)'
_diffrn_ambient_temperature 150(2)
_diffrn_detector_area_resol_mean 15.9653
_diffrn_measured_fraction_theta_full 0.998
_diffrn_measured_fraction_theta_max 0.998
_diffrn_measurement_details
;
  1 omega    5.00   92.00   1.0000   80.0000
omega____ theta____ kappa____ phi______ frames
    -       25.4051   57.0000 -180.0000 87

  2 omega  -10.00   89.00   1.0000   80.0000
omega____ theta____ kappa____ phi______ frames
    -       25.4051   19.0000  120.0000 99

  3 omega   32.00   93.00   1.0000   80.0000
omega____ theta____ kappa____ phi______ frames
    -       25.4051 -179.0000   60.0000 61

  4 omega    1.00   76.00   1.0000   80.0000
omega____ theta____ kappa____ phi______ frames
    -       25.4051 -115.0000  -83.0000 75

  5 omega  -78.00  -31.00   1.0000   80.0000
omega____ theta____ kappa____ phi______ frames
    -      -27.1239  115.0000    6.0000 47

  6 omega    5.00   94.00   1.0000   80.0000
omega____ theta____ kappa____ phi______ frames
    -       25.4051   57.0000  -60.0000 89

  7 omega -100.00  -60.00   1.0000   80.0000
omega____ theta____ kappa____ phi______ frames
    -      -27.1239 -170.0000   30.0000 40

;
_diffrn_measurement_device_type 'Xcalibur, Sapphire3'
_diffrn_measurement_method '\w scans'
_diffrn_radiation_monochromator graphite
_diffrn_radiation_source 'fine-focus sealed tube'
_diffrn_radiation_type MoK\a
_diffrn_radiation_wavelength 0.71073
_diffrn_reflns_av_R_equivalents 0.0740
_diffrn_reflns_av_sigmaI/netI 0.0812
_diffrn_reflns_limit_h_max 21
_diffrn_reflns_limit_h_min -23
_diffrn_reflns_limit_k_max 16
_diffrn_reflns_limit_k_min -16
_diffrn_reflns_limit_l_max 24
_diffrn_reflns_limit_l_min -25
_diffrn_reflns_number 39686
_diffrn_reflns_theta_full 30.51
_diffrn_reflns_theta_max 30.51
_diffrn_reflns_theta_min 3.40
_exptl_absorpt_coefficient_mu 4.941
_exptl_absorpt_correction_T_max 0.8823
_exptl_absorpt_correction_T_min 0.3532
_exptl_absorpt_correction_type analytical
_exptl_absorpt_process_details
;
CrysAlisPro, Agilent Technologies,
Version 1.171.36.20 (release 27-06-2012 CrysAlis171 .NET)
(compiled Jul 11 2012,15:38:31)
Analytical numeric absorption correction using a multifaceted crystal
            model based on expressions derived by R.C. Clark & J.S. Reid.
(Clark, R. C. & Reid, J. S. (1995). Acta Cryst. A51, 887-897)
;
_exptl_crystal_colour 'translucent intense pink'
_exptl_crystal_density_diffrn 1.786
_exptl_crystal_description plate
_exptl_crystal_F_000 1736
_exptl_crystal_size_max 0.27
_exptl_crystal_size_mid 0.14
_exptl_crystal_size_min 0.03
_refine_diff_density_max 1.340
_refine_diff_density_min -1.248
_refine_diff_density_rms 0.156
_refine_ls_extinction_method none
_refine_ls_goodness_of_fit_ref 1.012
_refine_ls_hydrogen_treatment constr
_refine_ls_matrix_type full
_refine_ls_number_parameters 462
_refine_ls_number_reflns 10126
_refine_ls_number_restraints 0
_refine_ls_restrained_S_all 1.012
_refine_ls_R_factor_all 0.1015
_refine_ls_R_factor_gt 0.0450
_refine_ls_shift/su_max 0.003
_refine_ls_shift/su_mean 0.000
_refine_ls_structure_factor_coef Fsqd
_refine_ls_weighting_details 'calc w=1/[\s^2^(Fo^2^)+(0.0292P)^2^+1.9430P] where P=(Fo^2^+2Fc^2^)/3'
_refine_ls_weighting_scheme calc
_refine_ls_wR_factor_gt 0.0736
_refine_ls_wR_factor_ref 0.0874
_reflns_number_gt 6032
_reflns_number_total 10126
_reflns_threshold_expression >2sigma(I)
_cod_data_source_file ic4006218_si_001_4.cif
_cod_data_source_block 4
_cod_original_cell_volume 3319.99(15)
_cod_original_sg_symbol_H-M 'P 21/c'
_cod_database_code 4335208

loop_
_symmetry_equiv_pos_as_xyz
'x, y, z'
'-x, y+1/2, -z+1/2'
'-x, -y, -z'
'x, -y-1/2, z-1/2'

loop_
_atom_site_label
_atom_site_type_symbol
_atom_site_fract_x
_atom_site_fract_y
_atom_site_fract_z
_atom_site_U_iso_or_equiv
_atom_site_adp_type
_atom_site_occupancy
_atom_site_symmetry_multiplicity
_atom_site_calc_flag
_atom_site_refinement_flags
U1 U 0.252131(11) 0.503983(16) 0.412661(9) 0.01856(5) Uani 1 1 d .
O1U O 0.2761(2) 0.5949(3) 0.3444(2) 0.0258(8) Uani 1 1 d .
O2U O 0.2255(2) 0.4181(3) 0.48229(19) 0.0211(8) Uani 1 1 d .
O1 O 0.1575(2) 0.4074(3) 0.31751(19) 0.0243(8) Uani 1 1 d .
N1 N 0.1003(3) 0.5807(3) 0.3847(2) 0.0192(9) Uani 1 1 d .
N2 N 0.2319(3) 0.6829(3) 0.4927(2) 0.0237(10) Uani 1 1 d .
C1 C 0.0982(3) 0.4361(4) 0.2529(3) 0.0197(10) Uani 1 1 d .
C2 C 0.0909(3) 0.3697(4) 0.1851(3) 0.0243(11) Uani 1 1 d .
H2 H 0.1291 0.3080 0.1878 0.029 Uiso 1 1 calc R
C3 C 0.0303(4) 0.3946(4) 0.1179(3) 0.0253(12) Uani 1 1 d .
H3 H 0.0276 0.3502 0.0736 0.030 Uiso 1 1 calc R
C4 C -0.0298(3) 0.4834(4) 0.1097(3) 0.0254(12) Uani 1 1 d .
C5 C -0.0920(4) 0.5099(4) 0.0382(3) 0.0301(12) Uani 1 1 d .
H5 H -0.0943 0.4656 -0.0060 0.036 Uiso 1 1 calc R
C6 C -0.1479(4) 0.5957(5) 0.0304(3) 0.0323(14) Uani 1 1 d .
H6 H -0.1896 0.6113 -0.0184 0.039 Uiso 1 1 calc R
C7 C -0.1440(4) 0.6614(4) 0.0950(3) 0.0309(13) Uani 1 1 d .
H7 H -0.1829 0.7227 0.0901 0.037 Uiso 1 1 calc R
C8 C -0.0844(3) 0.6385(4) 0.1654(3) 0.0225(11) Uani 1 1 d .
H8 H -0.0831 0.6848 0.2085 0.027 Uiso 1 1 calc R
C9 C -0.0260(3) 0.5504(4) 0.1763(3) 0.0217(11) Uani 1 1 d .
C10 C 0.0397(3) 0.5239(3) 0.2489(3) 0.0175(10) Uani 1 1 d .
C11 C 0.0381(3) 0.5808(4) 0.3183(3) 0.0194(10) Uani 1 1 d .
H11 H -0.0127 0.6223 0.3158 0.023 Uiso 1 1 calc R
C12 C 0.0832(3) 0.6265(4) 0.4503(3) 0.0201(11) Uani 1 1 d .
C13 C 0.0042(4) 0.6184(4) 0.4633(3) 0.0238(12) Uani 1 1 d .
H13 H -0.0423 0.5793 0.4272 0.029 Uiso 1 1 calc R
C14 C -0.0077(4) 0.6677(4) 0.5295(3) 0.0293(13) Uani 1 1 d .
H14 H -0.0619 0.6609 0.5385 0.035 Uiso 1 1 calc R
C15 C 0.0581(4) 0.7254(4) 0.5810(3) 0.0341(14) Uani 1 1 d .
H15 H 0.0490 0.7589 0.6254 0.041 Uiso 1 1 calc R
C16 C 0.1394(4) 0.7358(4) 0.5695(3) 0.0266(12) Uani 1 1 d .
C17 C 0.2096(4) 0.8006(4) 0.6186(3) 0.0345(15) Uani 1 1 d .
H17 H 0.2039 0.8383 0.6629 0.041 Uiso 1 1 calc R
C18 C 0.2835(4) 0.8072(4) 0.6009(3) 0.0348(15) Uani 1 1 d .
H18 H 0.3290 0.8541 0.6312 0.042 Uiso 1 1 calc R
C19 C 0.2950(4) 0.7453(4) 0.5377(3) 0.0280(13) Uani 1 1 d .
C20 C 0.1535(4) 0.6816(4) 0.5052(3) 0.0221(11) Uani 1 1 d .
C21 C 0.3789(4) 0.7533(4) 0.5216(4) 0.0372(15) Uani 1 1 d .
H21A H 0.3728 0.7205 0.4706 0.056 Uiso 1 1 calc R
H21B H 0.4234 0.7118 0.5615 0.056 Uiso 1 1 calc R
H21C H 0.3959 0.8328 0.5220 0.056 Uiso 1 1 calc R
O31 O 0.3878(2) 0.5037(3) 0.49456(17) 0.0235(7) Uani 1 1 d .
N31 N 0.3385(3) 0.3377(3) 0.3840(2) 0.0186(9) Uani 1 1 d .
N32 N 0.2912(3) 0.1092(3) 0.3333(2) 0.0246(10) Uani 1 1 d .
C31 C 0.4251(3) 0.4225(4) 0.5428(3) 0.0233(11) Uani 1 1 d .
C32 C 0.4726(4) 0.4513(5) 0.6207(3) 0.0295(13) Uani 1 1 d .
H32 H 0.4765 0.5282 0.6364 0.035 Uiso 1 1 calc R
C33 C 0.5123(4) 0.3705(4) 0.6730(3) 0.0305(13) Uani 1 1 d .
H33 H 0.5437 0.3925 0.7244 0.037 Uiso 1 1 calc R
C34 C 0.5084(3) 0.2542(4) 0.6530(3) 0.0219(11) Uani 1 1 d .
C35 C 0.5469(4) 0.1711(4) 0.7079(3) 0.0286(13) Uani 1 1 d .
H35 H 0.5768 0.1933 0.7597 0.034 Uiso 1 1 calc R
C36 C 0.5425(4) 0.0602(5) 0.6892(3) 0.0304(13) Uani 1 1 d .
H36 H 0.5703 0.0051 0.7268 0.037 Uiso 1 1 calc R
C37 C 0.4965(4) 0.0284(4) 0.6139(3) 0.0297(13) Uani 1 1 d .
H37 H 0.4926 -0.0495 0.6005 0.036 Uiso 1 1 calc R
C38 C 0.4565(3) 0.1066(4) 0.5581(3) 0.0257(12) Uani 1 1 d .
H38 H 0.4242 0.0818 0.5075 0.031 Uiso 1 1 calc R
C39 C 0.4629(3) 0.2233(4) 0.5751(3) 0.0207(10) Uani 1 1 d .
C40 C 0.4226(3) 0.3091(4) 0.5195(3) 0.0190(10) Uani 1 1 d .
C41 C 0.3906(3) 0.2797(4) 0.4380(3) 0.0219(11) Uani 1 1 d .
H41 H 0.4104 0.2104 0.4232 0.026 Uiso 1 1 calc R
C42 C 0.3230(3) 0.3007(4) 0.3045(3) 0.0226(11) Uani 1 1 d .
C43 C 0.3299(3) 0.3803(4) 0.2517(3) 0.0258(12) Uani 1 1 d .
H43 H 0.3460 0.4555 0.2684 0.031 Uiso 1 1 calc R
C44 C 0.3135(4) 0.3518(4) 0.1741(3) 0.0290(13) Uani 1 1 d .
H44 H 0.3208 0.4070 0.1386 0.035 Uiso 1 1 calc R
C45 C 0.2872(4) 0.2453(4) 0.1482(3) 0.0279(13) Uani 1 1 d .
H45 H 0.2760 0.2270 0.0950 0.034 Uiso 1 1 calc R
C46 C 0.2766(3) 0.1637(4) 0.1995(3) 0.0240(11) Uani 1 1 d .
C47 C 0.2441(4) 0.0540(4) 0.1749(3) 0.0316(14) Uani 1 1 d .
H47 H 0.2284 0.0338 0.1216 0.038 Uiso 1 1 calc R
C48 C 0.2358(4) -0.0214(4) 0.2278(4) 0.0366(15) Uani 1 1 d .
H48 H 0.2127 -0.0943 0.2114 0.044 Uiso 1 1 calc R
C49 C 0.2611(3) 0.0069(5) 0.3077(3) 0.0306(11) Uani 1 1 d .
C50 C 0.2972(3) 0.1885(4) 0.2805(3) 0.0221(11) Uani 1 1 d .
C51 C 0.2548(4) -0.0780(5) 0.3664(3) 0.0404(16) Uani 1 1 d .
H51A H 0.2836 -0.0487 0.4186 0.061 Uiso 1 1 calc R
H51B H 0.2830 -0.1484 0.3589 0.061 Uiso 1 1 calc R
H51C H 0.1938 -0.0929 0.3602 0.061 Uiso 1 1 calc R

loop_
_atom_site_aniso_label
_atom_site_aniso_U_11
_atom_site_aniso_U_22
_atom_site_aniso_U_33
_atom_site_aniso_U_23
_atom_site_aniso_U_13
_atom_site_aniso_U_12
U1 0.01981(8) 0.01876(8) 0.01678(8) 0.00067(10) 0.00527(6) 0.00257(11)
O1U 0.031(2) 0.0220(18) 0.028(2) 0.0079(15) 0.0146(17) 0.0055(16)
O2U 0.024(2) 0.0207(17) 0.0187(18) 0.0016(13) 0.0066(15) 0.0016(14)
O1 0.024(2) 0.0250(18) 0.0192(18) -0.0022(14) 0.0003(16) 0.0091(15)
N1 0.021(2) 0.0174(19) 0.021(2) -0.0003(16) 0.0104(18) 0.0019(17)
N2 0.026(3) 0.019(2) 0.023(2) 0.0020(17) 0.0038(19) 0.0039(18)
C1 0.020(3) 0.020(2) 0.020(3) -0.0006(19) 0.008(2) -0.002(2)
C2 0.027(3) 0.024(3) 0.023(3) -0.002(2) 0.010(2) 0.003(2)
C3 0.033(3) 0.023(3) 0.021(3) -0.001(2) 0.009(2) -0.004(2)
C4 0.027(3) 0.027(3) 0.019(2) 0.004(2) 0.004(2) -0.002(2)
C5 0.042(3) 0.025(3) 0.019(2) -0.003(2) 0.003(2) -0.008(3)
C6 0.032(3) 0.036(3) 0.022(3) 0.006(2) -0.002(2) 0.005(3)
C7 0.029(3) 0.028(3) 0.033(3) 0.009(2) 0.005(3) 0.002(2)
C8 0.019(3) 0.028(3) 0.021(3) 0.004(2) 0.006(2) -0.003(2)
C9 0.020(3) 0.026(2) 0.022(3) 0.004(2) 0.011(2) -0.002(2)
C10 0.016(2) 0.019(3) 0.017(2) -0.0004(16) 0.0047(18) -0.0016(17)
C11 0.017(3) 0.016(2) 0.024(3) 0.0022(19) 0.007(2) 0.0038(19)
C12 0.026(3) 0.015(2) 0.020(3) 0.0052(18) 0.008(2) 0.008(2)
C13 0.028(3) 0.021(3) 0.025(3) 0.003(2) 0.012(2) 0.007(2)
C14 0.039(4) 0.024(3) 0.032(3) 0.009(2) 0.022(3) 0.010(3)
C15 0.051(4) 0.030(3) 0.030(3) 0.006(2) 0.025(3) 0.015(3)
C16 0.038(3) 0.019(2) 0.024(3) 0.004(2) 0.010(2) 0.011(2)
C17 0.052(4) 0.022(3) 0.024(3) -0.002(2) 0.004(3) 0.009(3)
C18 0.037(4) 0.025(3) 0.029(3) -0.005(2) -0.008(3) 0.001(3)
C19 0.031(3) 0.015(2) 0.032(3) 0.001(2) 0.002(3) 0.000(2)
C20 0.030(3) 0.015(2) 0.022(3) 0.0028(18) 0.009(2) 0.006(2)
C21 0.031(4) 0.025(3) 0.050(4) -0.004(3) 0.005(3) -0.009(2)
O31 0.0224(17) 0.0208(15) 0.0239(16) -0.0031(18) 0.0025(13) -0.0005(18)
N31 0.018(2) 0.023(2) 0.014(2) -0.0027(16) 0.0040(17) 0.0011(17)
N32 0.027(3) 0.025(2) 0.020(2) -0.0015(17) 0.006(2) 0.0065(19)
C31 0.022(3) 0.027(3) 0.020(3) -0.002(2) 0.006(2) -0.002(2)
C32 0.034(3) 0.026(3) 0.024(3) -0.004(2) 0.004(2) -0.005(2)
C33 0.029(3) 0.033(3) 0.022(3) -0.006(2) -0.004(2) -0.003(2)
C34 0.021(3) 0.027(3) 0.020(3) -0.004(2) 0.009(2) -0.003(2)
C35 0.025(3) 0.037(3) 0.019(3) 0.003(2) -0.001(2) 0.002(2)
C36 0.028(3) 0.033(3) 0.029(3) 0.009(2) 0.008(3) 0.004(2)
C37 0.032(3) 0.025(3) 0.033(3) 0.002(2) 0.013(3) 0.005(2)
C38 0.024(3) 0.033(3) 0.019(3) -0.003(2) 0.005(2) 0.004(2)
C39 0.015(3) 0.027(3) 0.022(3) 0.000(2) 0.008(2) 0.002(2)
C40 0.015(3) 0.025(2) 0.015(2) -0.0020(18) 0.0024(19) 0.002(2)
C41 0.023(3) 0.021(2) 0.022(3) -0.0005(19) 0.007(2) 0.004(2)
C42 0.020(3) 0.029(3) 0.017(3) -0.002(2) 0.005(2) 0.003(2)
C43 0.025(3) 0.026(3) 0.027(3) -0.002(2) 0.008(2) -0.003(2)
C44 0.033(3) 0.038(3) 0.017(3) 0.006(2) 0.009(2) 0.005(3)
C45 0.028(3) 0.042(3) 0.015(3) -0.004(2) 0.008(2) 0.010(2)
C46 0.023(3) 0.028(3) 0.019(3) -0.002(2) 0.002(2) 0.007(2)
C47 0.040(4) 0.033(3) 0.018(3) -0.006(2) 0.004(3) 0.005(3)
C48 0.039(4) 0.028(3) 0.042(3) -0.007(2) 0.011(3) 0.003(2)
C49 0.030(3) 0.029(3) 0.034(3) 0.008(3) 0.013(2) 0.012(3)
C50 0.022(3) 0.027(3) 0.016(2) -0.0024(19) 0.004(2) 0.008(2)
C51 0.060(5) 0.027(3) 0.040(4) 0.005(2) 0.023(3) 0.001(3)

loop_
_atom_type_symbol
_atom_type_description
_atom_type_scat_dispersion_real
_atom_type_scat_dispersion_imag
_atom_type_scat_source
C C 0.0033 0.0016 'International Tables Vol C Tables 4.2.6.8 and 6.1.1.4'
H H 0.0000 0.0000 'International Tables Vol C Tables 4.2.6.8 and 6.1.1.4'
N N 0.0061 0.0033 'International Tables Vol C Tables 4.2.6.8 and 6.1.1.4'
O O 0.0106 0.0060 'International Tables Vol C Tables 4.2.6.8 and 6.1.1.4'
U U -9.6767 9.6646 'International Tables Vol C Tables 4.2.6.8 and 6.1.1.4'

loop_
_exptl_crystal_face_index_h
_exptl_crystal_face_index_k
_exptl_crystal_face_index_l
_exptl_crystal_face_perp_dist
_exptl_oxdiff_crystal_face_indexfrac_h
_exptl_oxdiff_crystal_face_indexfrac_k
_exptl_oxdiff_crystal_face_indexfrac_l
_exptl_oxdiff_crystal_face_x
_exptl_oxdiff_crystal_face_y
_exptl_oxdiff_crystal_face_z
1 0 0 0.0131 1.0000 0.0000 -0.0000 0.0147 0.0431 0.0054
-1 0 0 0.0131 -1.0000 -0.0000 0.0000 -0.0147 -0.0431 -0.0054
0 -1 1 0.0643 0.0000 -1.0000 1.0000 -0.0463 0.0230 0.0511
0 1 -1 0.0643 -0.0000 1.0000 -1.0000 0.0463 -0.0230 -0.0511
0 -1 -1 0.1080 0.0000 -1.0000 -1.0000 0.0170 -0.0277 0.0650
0 1 1 0.1080 -0.0000 1.0000 1.0000 -0.0170 0.0277 -0.0650
0 0 -1 0.1141 -0.0000 -0.0000 -1.0000 0.0316 -0.0254 0.0069
0 0 1 0.1141 0.0000 0.0000 1.0000 -0.0316 0.0254 -0.0069

loop_
_geom_angle_atom_site_label_1
_geom_angle_atom_site_label_2
_geom_angle_atom_site_label_3
_geom_angle
O1U U1 O2U 177.31(15)
O1U U1 O1 91.10(15)
O2U U1 O1 89.70(14)
O1U U1 O31 94.46(15)
O2U U1 O31 86.38(14)
O1 U1 O31 143.95(12)
O1U U1 N1 93.24(15)
O2U U1 N1 84.66(14)
O1 U1 N1 68.64(12)
O31 U1 N1 146.13(12)
O1U U1 N31 93.99(14)
O2U U1 N31 88.70(14)
O1 U1 N31 74.88(12)
O31 U1 N31 69.22(12)
N1 U1 N31 142.89(12)
O1U U1 N2 89.45(14)
O2U U1 N2 88.09(14)
O1 U1 N2 131.28(13)
O31 U1 N2 84.44(13)
N1 U1 N2 62.70(13)
N31 U1 N2 153.61(13)
C1 O1 U1 134.1(3)
C11 N1 C12 118.4(4)
C11 N1 U1 127.6(3)
C12 N1 U1 114.0(3)
C19 N2 C20 119.3(5)
C19 N2 U1 125.6(4)
C20 N2 U1 111.5(3)
O1 C1 C10 122.6(4)
O1 C1 C2 117.9(4)
C10 C1 C2 119.4(4)
C3 C2 C1 120.1(5)
C3 C2 H2 119.9
C1 C2 H2 119.9
C2 C3 C4 123.2(5)
C2 C3 H3 118.4
C4 C3 H3 118.4
C5 C4 C3 122.5(5)
C5 C4 C9 118.9(5)
C3 C4 C9 118.6(4)
C6 C5 C4 122.3(5)
C6 C5 H5 118.9
C4 C5 H5 118.9
C5 C6 C7 118.9(5)
C5 C6 H6 120.5
C7 C6 H6 120.5
C8 C7 C6 120.6(5)
C8 C7 H7 119.7
C6 C7 H7 119.7
C7 C8 C9 122.5(5)
C7 C8 H8 118.8
C9 C8 H8 118.8
C8 C9 C4 116.8(5)
C8 C9 C10 124.9(5)
C4 C9 C10 118.2(4)
C1 C10 C11 120.1(4)
C1 C10 C9 120.5(4)
C11 C10 C9 119.1(4)
N1 C11 C10 125.9(5)
N1 C11 H11 117.0
C10 C11 H11 117.0
C13 C12 N1 123.8(5)
C13 C12 C20 120.1(5)
N1 C12 C20 116.1(5)
C12 C13 C14 120.1(5)
C12 C13 H13 119.9
C14 C13 H13 119.9
C15 C14 C13 120.5(6)
C15 C14 H14 119.8
C13 C14 H14 119.8
C14 C15 C16 120.9(5)
C14 C15 H15 119.6
C16 C15 H15 119.6
C15 C16 C20 119.1(5)
C15 C16 C17 123.9(5)
C20 C16 C17 116.9(5)
C18 C17 C16 118.9(5)
C18 C17 H17 120.6
C16 C17 H17 120.6
C17 C18 C19 121.2(5)
C17 C18 H18 119.4
C19 C18 H18 119.4
N2 C19 C18 121.0(6)
N2 C19 C21 119.9(5)
C18 C19 C21 119.2(5)
N2 C20 C16 122.4(5)
N2 C20 C12 118.6(5)
C16 C20 C12 119.0(5)
C19 C21 H21A 109.5
C19 C21 H21B 109.5
H21A C21 H21B 109.5
C19 C21 H21C 109.5
H21A C21 H21C 109.5
H21B C21 H21C 109.5
C31 O31 U1 126.6(3)
C41 N31 C42 117.9(4)
C41 N31 U1 122.1(3)
C42 N31 U1 119.8(3)
C49 N32 C50 118.5(4)
O31 C31 C40 122.3(4)
O31 C31 C32 118.7(4)
C40 C31 C32 119.0(5)
C33 C32 C31 121.1(5)
C33 C32 H32 119.5
C31 C32 H32 119.5
C32 C33 C34 122.0(5)
C32 C33 H33 119.0
C34 C33 H33 119.0
C35 C34 C33 121.6(5)
C35 C34 C39 120.2(4)
C33 C34 C39 118.2(5)
C36 C35 C34 121.7(5)
C36 C35 H35 119.1
C34 C35 H35 119.1
C35 C36 C37 118.7(5)
C35 C36 H36 120.6
C37 C36 H36 120.6
C38 C37 C36 121.8(5)
C38 C37 H37 119.1
C36 C37 H37 119.1
C37 C38 C39 120.8(5)
C37 C38 H38 119.6
C39 C38 H38 119.6
C38 C39 C34 116.7(4)
C38 C39 C40 123.5(4)
C34 C39 C40 119.8(4)
C31 C40 C39 120.0(4)
C31 C40 C41 120.3(4)
C39 C40 C41 119.1(4)
N31 C41 C40 126.5(4)
N31 C41 H41 116.8
C40 C41 H41 116.8
C43 C42 C50 120.6(5)
C43 C42 N31 117.4(4)
C50 C42 N31 121.9(4)
C42 C43 C44 120.6(5)
C42 C43 H43 119.7
C44 C43 H43 119.7
C45 C44 C43 120.7(5)
C45 C44 H44 119.6
C43 C44 H44 119.6
C44 C45 C46 120.2(5)
C44 C45 H45 119.9
C46 C45 H45 119.9
C45 C46 C47 122.4(5)
C45 C46 C50 120.5(5)
C47 C46 C50 117.0(5)
C48 C47 C46 119.4(5)
C48 C47 H47 120.3
C46 C47 H47 120.3
C47 C48 C49 120.7(5)
C47 C48 H48 119.7
C49 C48 H48 119.7
N32 C49 C48 121.9(5)
N32 C49 C51 117.5(5)
C48 C49 C51 120.6(5)
N32 C50 C42 120.4(4)
N32 C50 C46 122.3(4)
C42 C50 C46 117.3(5)
C49 C51 H51A 109.5
C49 C51 H51B 109.5
H51A C51 H51B 109.5
C49 C51 H51C 109.5
H51A C51 H51C 109.5
H51B C51 H51C 109.5

loop_
_geom_bond_atom_site_label_1
_geom_bond_atom_site_label_2
_geom_bond_distance
U1 O1U 1.774(3)
U1 O2U 1.778(3)
U1 O1 2.234(3)
U1 O31 2.242(3)
U1 N1 2.530(4)
U1 N31 2.565(4)
U1 N2 2.646(4)
O1 C1 1.308(6)
N1 C11 1.308(6)
N1 C12 1.414(6)
N2 C19 1.319(6)
N2 C20 1.365(7)
C1 C10 1.397(6)
C1 C2 1.434(7)
C2 C3 1.338(7)
C2 H2 0.9500
C3 C4 1.412(7)
C3 H3 0.9500
C4 C5 1.409(7)
C4 C9 1.431(7)
C5 C6 1.341(7)
C5 H5 0.9500
C6 C7 1.391(8)
C6 H6 0.9500
C7 C8 1.368(7)
C7 H7 0.9500
C8 C9 1.382(7)
C8 H8 0.9500
C9 C10 1.446(7)
C10 C11 1.437(6)
C11 H11 0.9500
C12 C13 1.381(7)
C12 C20 1.419(7)
C13 C14 1.404(7)
C13 H13 0.9500
C14 C15 1.363(8)
C14 H14 0.9500
C15 C16 1.409(8)
C15 H15 0.9500
C16 C20 1.413(7)
C16 C17 1.431(8)
C17 C18 1.340(9)
C17 H17 0.9500
C18 C19 1.423(8)
C18 H18 0.9500
C19 C21 1.487(8)
C21 H21A 0.9800
C21 H21B 0.9800
C21 H21C 0.9800
O31 C31 1.314(6)
N31 C41 1.276(6)
N31 C42 1.454(6)
N32 C49 1.334(7)
N32 C50 1.367(6)
C31 C40 1.403(6)
C31 C32 1.424(7)
C32 C33 1.360(7)
C32 H32 0.9500
C33 C34 1.419(7)
C33 H33 0.9500
C34 C35 1.401(7)
C34 C39 1.422(7)
C35 C36 1.352(7)
C35 H35 0.9500
C36 C37 1.389(8)
C36 H36 0.9500
C37 C38 1.375(7)
C37 H37 0.9500
C38 C39 1.412(7)
C38 H38 0.9500
C39 C40 1.438(6)
C40 C41 1.449(7)
C41 H41 0.9500
C42 C43 1.372(7)
C42 C50 1.419(7)
C43 C44 1.392(7)
C43 H43 0.9500
C44 C45 1.366(7)
C44 H44 0.9500
C45 C46 1.389(7)
C45 H45 0.9500
C46 C47 1.421(7)
C46 C50 1.431(7)
C47 C48 1.349(8)
C47 H47 0.9500
C48 C49 1.417(8)
C48 H48 0.9500
C49 C51 1.492(7)
C51 H51A 0.9800
C51 H51B 0.9800
C51 H51C 0.9800
